data_1504285
loop_
_publ_author_name
'Maeda, Chihiro'
'Shinokubo, Hiroshi'
'Osuka, Atsuhiro'

_publ_section_title
;
 meso,meso'-Bis(5-azaindol-2-yl)-appended meso-meso-linked Zn(II)
 diporphyrin: a discrete fluorescent assembly.
;
_journal_issue 22
_journal_name_full 'Organic letters'
_journal_page_first 5322
_journal_page_last 5325
_journal_paper_doi 10.1021/ol902294r
_journal_volume 11
_journal_year 2009
_chemical_formula_moiety 'C71 H80 N6 Zn, 4(C4 H8 O)'
_chemical_formula_sum 'C87 H112 N6 O4 Zn'
_chemical_formula_weight 1371.20
_chemical_name_systematic
; 
 ? 
;
_space_group_IT_number 14
_symmetry_cell_setting monoclinic
_symmetry_Int_Tables_number 14
_symmetry_space_group_name_Hall '-P 2ybc'
_symmetry_space_group_name_H-M 'P 1 21/c 1'
_atom_sites_solution_hydrogens geom
_atom_sites_solution_primary direct
_atom_sites_solution_secondary difmap
_audit_creation_method SHELXL-97
_cell_angle_alpha 90.00
_cell_angle_beta 115.729(2)
_cell_angle_gamma 90.00
_cell_formula_units_Z 4
_cell_length_a 16.5956(13)
_cell_length_b 34.837(3)
_cell_length_c 14.5206(11)
_cell_measurement_reflns_used 8569
_cell_measurement_temperature 90(2)
_cell_measurement_theta_max 28.32
_cell_measurement_theta_min 2.22
_cell_volume 7562.7(11)
_computing_cell_refinement 'Bruker SMART'
_computing_data_collection 'Bruker SMART'
_computing_data_reduction 'Bruker SAINT'
_computing_molecular_graphics 'Bruker SHELXTL'
_computing_publication_material 'Bruker SHELXTL'
_computing_structure_refinement 'SHELXL-97 (Sheldrick, 1997)'
_computing_structure_solution 'SHELXS-97 (Sheldrick, 1990)'
_diffrn_ambient_temperature 90(2)
_diffrn_detector_area_resol_mean 8.366
_diffrn_measured_fraction_theta_full 0.999
_diffrn_measured_fraction_theta_max 0.999
_diffrn_measurement_device_type 'CCD area detector'
_diffrn_measurement_method 'phi and omega scans'
_diffrn_radiation_monochromator graphite
_diffrn_radiation_source 'fine-focus sealed tube'
_diffrn_radiation_type MoK\a
_diffrn_radiation_wavelength 0.71073
_diffrn_reflns_av_R_equivalents 0.0623
_diffrn_reflns_av_sigmaI/netI 0.0879
_diffrn_reflns_limit_h_max 19
_diffrn_reflns_limit_h_min -18
_diffrn_reflns_limit_k_max 41
_diffrn_reflns_limit_k_min -28
_diffrn_reflns_limit_l_max 17
_diffrn_reflns_limit_l_min -17
_diffrn_reflns_number 38986
_diffrn_reflns_theta_full 25.00
_diffrn_reflns_theta_max 25.00
_diffrn_reflns_theta_min 1.17
_exptl_absorpt_coefficient_mu 0.380
_exptl_absorpt_correction_T_max 0.9813
_exptl_absorpt_correction_T_min 0.8946
_exptl_absorpt_correction_type empirical
_exptl_crystal_colour red
_exptl_crystal_density_diffrn 1.204
_exptl_crystal_density_method 'not measured'
_exptl_crystal_description prism
_exptl_crystal_F_000 2952
_exptl_crystal_size_max 0.30
_exptl_crystal_size_mid 0.20
_exptl_crystal_size_min 0.05
_refine_diff_density_max 2.375
_refine_diff_density_min -0.650
_refine_diff_density_rms 0.112
_refine_ls_extinction_method none
_refine_ls_goodness_of_fit_ref 1.046
_refine_ls_hydrogen_treatment constr
_refine_ls_matrix_type full
_refine_ls_number_parameters 911
_refine_ls_number_reflns 13314
_refine_ls_number_restraints 8
_refine_ls_restrained_S_all 1.048
_refine_ls_R_factor_all 0.1271
_refine_ls_R_factor_gt 0.0937
_refine_ls_shift/su_max 0.001
_refine_ls_shift/su_mean 0.000
_refine_ls_structure_factor_coef Fsqd
_refine_ls_weighting_details 'calc w=1/[\s^2^(Fo^2^)+(0.1240P)^2^+21.9949P] where P=(Fo^2^+2Fc^2^)/3'
_refine_ls_weighting_scheme calc
_refine_ls_wR_factor_gt 0.2320
_refine_ls_wR_factor_ref 0.2504
_reflns_number_gt 9442
_reflns_number_total 13314
_reflns_threshold_expression >2sigma(I)
_cod_data_source_file ol902294r_si_002.cif
_cod_data_source_block 90402c2
_cod_depositor_comments
;
The following automatic conversions were performed:

'_symmetry_cell_setting' value 'Monoclinic' changed to 'monoclinic'
according to /home/saulius/struct/CIF-dictionaries/cif_core.dic
dictionary named 'cif_core.dic' version 2.4.2 from 2011-04-26.

Automatic conversion script
Id: cif_fix_values 1715 2011-07-08 13:25:40Z adriana 
;
_cod_original_cell_volume 7562.7(10)
_cod_original_sg_symbol_H-M P2(1)/c
_cod_database_code 1504285

loop_
_symmetry_equiv_pos_as_xyz
'x, y, z'
'-x, y+1/2, -z+1/2'
'-x, -y, -z'
'x, -y-1/2, z-1/2'

loop_
_atom_site_label
_atom_site_type_symbol
_atom_site_fract_x
_atom_site_fract_y
_atom_site_fract_z
_atom_site_U_iso_or_equiv
_atom_site_adp_type
_atom_site_occupancy
_atom_site_symmetry_multiplicity
_atom_site_calc_flag
_atom_site_refinement_flags
_atom_site_disorder_assembly
_atom_site_disorder_group
C1 C 0.6217(3) 0.83125(14) 0.2201(4) 0.0205(11) Uani 1 1 d . . .
C2 C 0.6527(3) 0.79399(15) 0.2085(4) 0.0274(12) Uani 1 1 d . . .
H2 H 0.7107 0.7838 0.2478 0.033 Uiso 1 1 calc R . .
C3 C 0.5849(3) 0.77601(15) 0.1319(4) 0.0275(12) Uani 1 1 d . . .
H3 H 0.5862 0.7511 0.1062 0.033 Uiso 1 1 calc R . .
C4 C 0.5100(3) 0.80199(14) 0.0965(4) 0.0224(11) Uani 1 1 d . . .
C5 C 0.4239(3) 0.79330(15) 0.0203(4) 0.0239(11) Uani 1 1 d . . .
C6 C 0.3475(3) 0.81661(15) -0.0082(4) 0.0233(11) Uani 1 1 d . . .
C7 C 0.2611(3) 0.80849(15) -0.0929(4) 0.0253(12) Uani 1 1 d . . .
H7 H 0.2460 0.7867 -0.1366 0.030 Uiso 1 1 calc R . .
C8 C 0.2074(3) 0.83756(15) -0.0973(4) 0.0239(11) Uani 1 1 d . . .
H8 H 0.1462 0.8402 -0.1443 0.029 Uiso 1 1 calc R . .
C9 C 0.2593(3) 0.86429(15) -0.0174(4) 0.0220(11) Uani 1 1 d . . .
C10 C 0.2291(3) 0.89996(15) -0.0022(4) 0.0206(11) Uani 1 1 d . . .
C11 C 0.2818(3) 0.92833(14) 0.0643(4) 0.0200(11) Uani 1 1 d . . .
C12 C 0.2529(3) 0.96689(14) 0.0650(4) 0.0231(11) Uani 1 1 d . . .
H12 H 0.1939 0.9764 0.0270 0.028 Uiso 1 1 calc R . .
C13 C 0.3242(3) 0.98731(15) 0.1292(4) 0.0239(11) Uani 1 1 d . . .
H13 H 0.3253 1.0139 0.1439 0.029 Uiso 1 1 calc R . .
C14 C 0.3982(3) 0.96103(14) 0.1713(4) 0.0189(10) Uani 1 1 d . . .
C15 C 0.4858(3) 0.97168(14) 0.2395(4) 0.0196(11) Uani 1 1 d . . .
C16 C 0.5598(3) 0.94666(13) 0.2747(4) 0.0167(10) Uani 1 1 d . . .
C17 C 0.6480(3) 0.95682(15) 0.3489(4) 0.0229(11) Uani 1 1 d . . .
H17 H 0.6669 0.9813 0.3797 0.027 Uiso 1 1 calc R . .
C18 C 0.6989(3) 0.92489(15) 0.3666(4) 0.0256(12) Uani 1 1 d . . .
H18 H 0.7602 0.9226 0.4133 0.031 Uiso 1 1 calc R . .
C19 C 0.6431(3) 0.89514(14) 0.3017(4) 0.0192(10) Uani 1 1 d . . .
C20 C 0.6723(3) 0.85844(14) 0.2925(4) 0.0198(11) Uani 1 1 d . . .
C21 C 0.1337(3) 0.91082(14) -0.0675(4) 0.0222(11) Uani 1 1 d . . .
C22 C 0.0717(3) 0.90890(15) -0.0293(4) 0.0250(12) Uani 1 1 d . . .
H22 H 0.0886 0.8985 0.0371 0.030 Uiso 1 1 calc R . .
C23 C -0.0159(3) 0.92181(17) -0.0855(4) 0.0306(13) Uani 1 1 d . A .
C24 C -0.0378(3) 0.93623(16) -0.1831(4) 0.0305(13) Uani 1 1 d . . .
H24 H -0.0972 0.9449 -0.2230 0.037 Uiso 1 1 calc R . .
C25 C 0.0232(3) 0.93847(15) -0.2245(4) 0.0256(12) Uani 1 1 d . . .
C26 C 0.1093(3) 0.92535(15) -0.1658(4) 0.0240(11) Uani 1 1 d . . .
H26 H 0.1523 0.9262 -0.1926 0.029 Uiso 1 1 calc R . .
C27 C 0.5009(3) 1.01281(14) 0.2697(4) 0.0207(11) Uani 1 1 d . . .
C28 C 0.4653(3) 1.02993(14) 0.3290(4) 0.0221(11) Uani 1 1 d . . .
H28 H 0.4330 1.0147 0.3558 0.027 Uiso 1 1 calc R . .
C29 C 0.4756(3) 1.06917(15) 0.3507(4) 0.0224(11) Uani 1 1 d . . .
C30 C 0.5233(4) 1.09037(15) 0.3098(4) 0.0286(12) Uani 1 1 d . . .
H30 H 0.5315 1.1171 0.3245 0.034 Uiso 1 1 calc R . .
C31 C 0.5593(4) 1.07436(16) 0.2488(4) 0.0307(13) Uani 1 1 d . . .
C32 C 0.5485(3) 1.03516(15) 0.2303(4) 0.0297(13) Uani 1 1 d . . .
H32 H 0.5740 1.0233 0.1901 0.036 Uiso 1 1 calc R . .
C33 C 0.7659(3) 0.84724(14) 0.3665(4) 0.0234(11) Uani 1 1 d . . .
C34 C 0.7812(3) 0.83339(15) 0.4618(4) 0.0292(13) Uani 1 1 d . . .
H34 H 0.7326 0.8304 0.4791 0.035 Uiso 1 1 calc R . .
C35 C 0.8679(4) 0.82375(16) 0.5331(4) 0.0345(14) Uani 1 1 d . . .
C36 C 0.9368(4) 0.82900(17) 0.5061(5) 0.0369(14) Uani 1 1 d . . .
H36 H 0.9956 0.8222 0.5540 0.044 Uiso 1 1 calc R . .
C37 C 0.9247(4) 0.84383(18) 0.4118(5) 0.0370(14) Uani 1 1 d . . .
C38 C 0.8370(4) 0.85226(17) 0.3417(4) 0.0320(13) Uani 1 1 d . . .
H38 H 0.8260 0.8616 0.2758 0.038 Uiso 1 1 calc R . .
C39 C -0.0838(4) 0.9211(2) -0.0394(5) 0.052(2) Uani 1 1 d D . .
C40 C -0.054(2) 0.9005(8) 0.058(2) 0.029(5) Uani 0.463(17) 1 d PU A 1
H40A H -0.0206 0.8774 0.0562 0.043 Uiso 0.463(17) 1 calc PR A 1
H40B H -0.1060 0.8930 0.0690 0.043 Uiso 0.463(17) 1 calc PR A 1
H40C H -0.0150 0.9172 0.1141 0.043 Uiso 0.463(17) 1 calc PR A 1
C41 C -0.1602(10) 0.8928(7) -0.1105(11) 0.095(11) Uani 0.463(17) 1 d PD A 1
H41A H -0.1352 0.8670 -0.1063 0.143 Uiso 0.463(17) 1 calc PR A 1
H41B H -0.1847 0.9018 -0.1814 0.143 Uiso 0.463(17) 1 calc PR A 1
H41C H -0.2079 0.8920 -0.0880 0.143 Uiso 0.463(17) 1 calc PR A 1
C42 C -0.1328(13) 0.9535(6) -0.0586(18) 0.069(8) Uani 0.463(17) 1 d P A 1
H42A H -0.1751 0.9515 -0.0283 0.104 Uiso 0.463(17) 1 calc PR A 1
H42B H -0.1658 0.9571 -0.1327 0.104 Uiso 0.463(17) 1 calc PR A 1
H42C H -0.0931 0.9755 -0.0289 0.104 Uiso 0.463(17) 1 calc PR A 1
C40B C -0.0551(9) 0.9580(4) 0.0343(11) 0.064(5) Uani 0.537(17) 1 d PD A 2
H40D H -0.0610 0.9812 -0.0064 0.096 Uiso 0.537(17) 1 calc PR A 2
H40E H 0.0071 0.9552 0.0852 0.096 Uiso 0.537(17) 1 calc PR A 2
H40F H -0.0940 0.9601 0.0691 0.096 Uiso 0.537(17) 1 calc PR A 2
C41B C -0.1775(9) 0.9300(5) -0.1128(13) 0.054(4) Uani 0.537(17) 1 d P A 2
H41D H -0.1775 0.9494 -0.1615 0.081 Uiso 0.537(17) 1 calc PR A 2
H41E H -0.2102 0.9397 -0.0754 0.081 Uiso 0.537(17) 1 calc PR A 2
H41F H -0.2065 0.9066 -0.1498 0.081 Uiso 0.537(17) 1 calc PR A 2
C42B C -0.069(2) 0.8906(9) 0.030(3) 0.078(10) Uani 0.537(17) 1 d P A 2
H42D H -0.0041 0.8872 0.0706 0.117 Uiso 0.537(17) 1 calc PR A 2
H42E H -0.0943 0.8669 -0.0084 0.117 Uiso 0.537(17) 1 calc PR A 2
H42F H -0.0969 0.8963 0.0749 0.117 Uiso 0.537(17) 1 calc PR A 2
C43 C -0.0032(4) 0.95659(17) -0.3298(4) 0.0322(13) Uani 1 1 d . . .
C44 C -0.0849(5) 0.9386(3) -0.4094(5) 0.086(3) Uani 1 1 d . . .
H44A H -0.1331 0.9394 -0.3875 0.130 Uiso 1 1 calc R . .
H44B H -0.0722 0.9119 -0.4193 0.130 Uiso 1 1 calc R . .
H44C H -0.1034 0.9527 -0.4738 0.130 Uiso 1 1 calc R . .
C45 C -0.0221(7) 0.9994(2) -0.3222(6) 0.082(3) Uani 1 1 d . . .
H45A H 0.0313 1.0116 -0.2698 0.123 Uiso 1 1 calc R . .
H45B H -0.0721 1.0020 -0.3038 0.123 Uiso 1 1 calc R . .
H45C H -0.0375 1.0118 -0.3883 0.123 Uiso 1 1 calc R . .
C46 C 0.0722(5) 0.9559(3) -0.3628(6) 0.076(3) Uani 1 1 d . . .
H46A H 0.1254 0.9682 -0.3101 0.114 Uiso 1 1 calc R . .
H46B H 0.0536 0.9699 -0.4274 0.114 Uiso 1 1 calc R . .
H46C H 0.0862 0.9293 -0.3721 0.114 Uiso 1 1 calc R . .
C47 C 0.4368(4) 1.08737(16) 0.4191(4) 0.0307(13) Uani 1 1 d . . .
C48 C 0.4936(4) 1.07401(19) 0.5284(5) 0.0426(15) Uani 1 1 d . . .
H48A H 0.5556 1.0825 0.5503 0.064 Uiso 1 1 calc R . .
H48B H 0.4919 1.0459 0.5314 0.064 Uiso 1 1 calc R . .
H48C H 0.4701 1.0850 0.5739 0.064 Uiso 1 1 calc R . .
C49 C 0.3411(4) 1.0741(2) 0.3873(5) 0.056(2) Uani 1 1 d . . .
H49A H 0.3176 1.0860 0.4319 0.084 Uiso 1 1 calc R . .
H49B H 0.3399 1.0461 0.3931 0.084 Uiso 1 1 calc R . .
H49C H 0.3040 1.0818 0.3163 0.084 Uiso 1 1 calc R . .
C50 C 0.4406(5) 1.13128(18) 0.4189(6) 0.0519(18) Uani 1 1 d . . .
H50A H 0.5025 1.1396 0.4396 0.078 Uiso 1 1 calc R . .
H50B H 0.4190 1.1415 0.4670 0.078 Uiso 1 1 calc R . .
H50C H 0.4029 1.1409 0.3501 0.078 Uiso 1 1 calc R . .
C51 C 0.6104(4) 1.09939(17) 0.2035(6) 0.0443(16) Uani 1 1 d . . .
C52 C 0.6989(5) 1.1102(2) 0.2884(7) 0.069(2) Uani 1 1 d . . .
H52A H 0.6892 1.1236 0.3421 0.104 Uiso 1 1 calc R . .
H52B H 0.7311 1.1271 0.2618 0.104 Uiso 1 1 calc R . .
H52C H 0.7343 1.0870 0.3170 0.104 Uiso 1 1 calc R . .
C53 C 0.6243(7) 1.0785(2) 0.1201(8) 0.078(3) Uani 1 1 d . . .
H53A H 0.5661 1.0717 0.0647 0.117 Uiso 1 1 calc R . .
H53B H 0.6590 1.0550 0.1482 0.117 Uiso 1 1 calc R . .
H53C H 0.6569 1.0951 0.0934 0.117 Uiso 1 1 calc R . .
C54 C 0.5568(4) 1.13576(17) 0.1558(5) 0.0438(16) Uani 1 1 d . . .
H54A H 0.4990 1.1287 0.1002 0.066 Uiso 1 1 calc R . .
H54B H 0.5901 1.1518 0.1288 0.066 Uiso 1 1 calc R . .
H54C H 0.5468 1.1501 0.2080 0.066 Uiso 1 1 calc R . .
C55 C 0.8852(5) 0.8085(2) 0.6389(5) 0.0515(18) Uani 1 1 d . . .
C56 C 0.8065(6) 0.7934(3) 0.6464(6) 0.085(3) Uani 1 1 d . . .
H56A H 0.7774 0.7743 0.5925 0.128 Uiso 1 1 calc R . .
H56B H 0.7647 0.8144 0.6382 0.128 Uiso 1 1 calc R . .
H56C H 0.8244 0.7814 0.7134 0.128 Uiso 1 1 calc R . .
C57 C 0.9354(9) 0.8368(4) 0.7161(6) 0.140(6) Uani 1 1 d . . .
H57A H 0.9873 0.8452 0.7058 0.210 Uiso 1 1 calc R . .
H57B H 0.9559 0.8254 0.7842 0.210 Uiso 1 1 calc R . .
H57C H 0.8970 0.8589 0.7103 0.210 Uiso 1 1 calc R . .
C58 C 0.9519(9) 0.7732(4) 0.6641(10) 0.142(6) Uani 1 1 d . . .
H58A H 1.0070 0.7815 0.6608 0.213 Uiso 1 1 calc R . .
H58B H 0.9237 0.7527 0.6142 0.213 Uiso 1 1 calc R . .
H58C H 0.9661 0.7637 0.7330 0.213 Uiso 1 1 calc R . .
C59 C 1.0028(4) 0.8530(2) 0.3835(6) 0.0496(18) Uani 1 1 d . . .
C60 C 0.9979(5) 0.8952(2) 0.3489(7) 0.069(2) Uani 1 1 d . . .
H60A H 1.0033 0.9122 0.4049 0.103 Uiso 1 1 calc R . .
H60B H 0.9405 0.8997 0.2897 0.103 Uiso 1 1 calc R . .
H60C H 1.0468 0.9003 0.3299 0.103 Uiso 1 1 calc R . .
C61 C 1.0940(4) 0.8475(2) 0.4744(6) 0.0537(19) Uani 1 1 d . . .
H61A H 1.0987 0.8642 0.5307 0.081 Uiso 1 1 calc R . .
H61B H 1.1414 0.8539 0.4540 0.081 Uiso 1 1 calc R . .
H61C H 1.1005 0.8206 0.4970 0.081 Uiso 1 1 calc R . .
C62 C 0.9946(5) 0.8278(3) 0.2964(6) 0.070(2) Uani 1 1 d . . .
H62A H 0.9358 0.8316 0.2388 0.106 Uiso 1 1 calc R . .
H62B H 1.0010 0.8008 0.3182 0.106 Uiso 1 1 calc R . .
H62C H 1.0415 0.8343 0.2753 0.106 Uiso 1 1 calc R . .
C63 C 0.4161(3) 0.75779(15) -0.0388(4) 0.0238(11) Uani 1 1 d . . .
C64 C 0.4603(3) 0.74992(15) -0.0959(4) 0.0284(13) Uani 1 1 d . . .
H64 H 0.5016 0.7663 -0.1061 0.034 Uiso 1 1 calc R . .
C65 C 0.4337(3) 0.71282(14) -0.1379(4) 0.0217(11) Uani 1 1 d . . .
C66 C 0.3716(3) 0.69929(15) -0.1037(4) 0.0252(12) Uani 1 1 d . . .
C67 C 0.3316(4) 0.66365(15) -0.1351(4) 0.0301(13) Uani 1 1 d . . .
H67 H 0.2882 0.6542 -0.1145 0.036 Uiso 1 1 calc R . .
C68 C 0.3580(3) 0.64273(15) -0.1974(4) 0.0262(12) Uani 1 1 d . . .
H68 H 0.3309 0.6183 -0.2198 0.031 Uiso 1 1 calc R . .
C69 C 0.4558(3) 0.68928(14) -0.1996(4) 0.0246(12) Uani 1 1 d . . .
H69 H 0.4984 0.6981 -0.2223 0.029 Uiso 1 1 calc R . .
C70 C 0.3107(4) 0.72272(17) 0.0165(5) 0.0357(14) Uani 1 1 d . . .
H70A H 0.2619 0.7039 -0.0173 0.043 Uiso 1 1 calc R . .
H70B H 0.2832 0.7476 0.0200 0.043 Uiso 1 1 calc R . .
C71 C 0.3693(6) 0.7092(2) 0.1229(6) 0.071(3) Uani 1 1 d . . .
H71A H 0.3334 0.7064 0.1612 0.107 Uiso 1 1 calc R . .
H71B H 0.4170 0.7280 0.1573 0.107 Uiso 1 1 calc R . .
H71C H 0.3958 0.6844 0.1199 0.107 Uiso 1 1 calc R . .
Zn1 Zn 0.44671(3) 0.876070(15) 0.16073(4) 0.01731(18) Uani 1 1 d . . .
N1 N 0.5340(3) 0.83520(11) 0.1500(3) 0.0189(9) Uani 1 1 d . . .
N2 N 0.3445(3) 0.85053(11) 0.0353(3) 0.0209(9) Uani 1 1 d . . .
N3 N 0.3711(2) 0.92523(11) 0.1316(3) 0.0187(9) Uani 1 1 d . . .
N4 N 0.5583(2) 0.90905(11) 0.2472(3) 0.0179(9) Uani 1 1 d . . .
N5 N 0.3600(3) 0.72733(12) -0.0439(3) 0.0255(10) Uani 1 1 d . . .
N6 N 0.4193(3) 0.65416(11) -0.2292(3) 0.0183(9) Uani 1 1 d . . .
C1S C 0.1925(4) 0.9360(2) 0.2792(5) 0.0490(17) Uani 1 1 d . . .
H1S1 H 0.1317 0.9463 0.2597 0.059 Uiso 1 1 calc R . .
H1S2 H 0.1952 0.9246 0.2182 0.059 Uiso 1 1 calc R . .
C2S C 0.2595(5) 0.9657(2) 0.3234(5) 0.0545(18) Uani 1 1 d . . .
H2S1 H 0.2368 0.9907 0.2898 0.065 Uiso 1 1 calc R . .
H2S2 H 0.3146 0.9591 0.3165 0.065 Uiso 1 1 calc R . .
C3S C 0.2769(5) 0.9670(2) 0.4326(6) 0.061(2) Uani 1 1 d . . .
H3S1 H 0.3411 0.9715 0.4771 0.074 Uiso 1 1 calc R . .
H3S2 H 0.2414 0.9875 0.4447 0.074 Uiso 1 1 calc R . .
C4S C 0.2489(5) 0.9289(3) 0.4518(6) 0.074(3) Uani 1 1 d . . .
H4S1 H 0.3004 0.9151 0.5047 0.089 Uiso 1 1 calc R . .
H4S2 H 0.2018 0.9315 0.4760 0.089 Uiso 1 1 calc R . .
C5S C 0.0748(5) 0.7635(2) 0.0004(6) 0.063(2) Uani 1 1 d . . .
H5S1 H 0.0171 0.7496 -0.0281 0.076 Uiso 1 1 calc R . .
H5S2 H 0.0971 0.7651 -0.0526 0.076 Uiso 1 1 calc R . .
C6S C 0.0646(5) 0.8024(2) 0.0359(6) 0.059(2) Uani 1 1 d . . .
H6S1 H 0.0534 0.8218 -0.0181 0.070 Uiso 1 1 calc R . .
H6S2 H 0.0147 0.8030 0.0560 0.070 Uiso 1 1 calc R . .
C7S C 0.1514(6) 0.8093(2) 0.1254(6) 0.063(2) Uani 1 1 d . . .
H7S1 H 0.1960 0.8197 0.1037 0.076 Uiso 1 1 calc R . .
H7S2 H 0.1444 0.8276 0.1737 0.076 Uiso 1 1 calc R . .
C8S C 0.1780(5) 0.7711(2) 0.1720(6) 0.069(2) Uani 1 1 d . . .
H8S1 H 0.2440 0.7686 0.2050 0.083 Uiso 1 1 calc R . .
H8S2 H 0.1557 0.7668 0.2242 0.083 Uiso 1 1 calc R . .
C9S C 0.2239(5) 0.4444(3) 0.3345(7) 0.068(2) Uani 1 1 d . . .
H9S1 H 0.1615 0.4522 0.3162 0.082 Uiso 1 1 calc R . .
H9S2 H 0.2254 0.4298 0.2767 0.082 Uiso 1 1 calc R . .
C10S C 0.2833(5) 0.4786(2) 0.3586(6) 0.0564(19) Uani 1 1 d . . .
H10A H 0.2618 0.4994 0.3887 0.068 Uiso 1 1 calc R . .
H10B H 0.2872 0.4884 0.2966 0.068 Uiso 1 1 calc R . .
C11S C 0.3729(5) 0.4633(2) 0.4354(5) 0.0534(18) Uani 1 1 d . . .
H11A H 0.3987 0.4800 0.4964 0.064 Uiso 1 1 calc R . .
H11B H 0.4156 0.4615 0.4047 0.064 Uiso 1 1 calc R . .
C12S C 0.3515(5) 0.4236(2) 0.4632(7) 0.065(2) Uani 1 1 d . . .
H12A H 0.3738 0.4033 0.4323 0.078 Uiso 1 1 calc R . .
H12B H 0.3796 0.4201 0.5383 0.078 Uiso 1 1 calc R . .
C13S C 0.2375(7) 0.3201(3) 0.4645(9) 0.093(3) Uani 1 1 d . . .
H13A H 0.2393 0.3062 0.4059 0.112 Uiso 1 1 calc R . .
H13B H 0.2178 0.3467 0.4419 0.112 Uiso 1 1 calc R . .
C14S C 0.3213(6) 0.3212(3) 0.5415(9) 0.100(3) Uani 1 1 d . . .
H14A H 0.3314 0.3449 0.5827 0.120 Uiso 1 1 calc R . .
H14B H 0.3672 0.3192 0.5155 0.120 Uiso 1 1 calc R . .
C15S C 0.3206(7) 0.2841(4) 0.6053(13) 0.150(6) Uani 1 1 d . . .
H15A H 0.3367 0.2606 0.5787 0.180 Uiso 1 1 calc R . .
H15B H 0.3611 0.2870 0.6789 0.180 Uiso 1 1 calc R . .
C16S C 0.2281(8) 0.2839(4) 0.5870(9) 0.109(4) Uani 1 1 d . . .
H16A H 0.2213 0.2976 0.6430 0.131 Uiso 1 1 calc R . .
H16B H 0.2076 0.2571 0.5855 0.131 Uiso 1 1 calc R . .
O1 O 0.2159(3) 0.90871(14) 0.3594(5) 0.0615(14) Uani 1 1 d . . .
O2 O 0.1396(4) 0.74425(15) 0.0913(5) 0.0806(18) Uani 1 1 d . . .
O3 O 0.2574(4) 0.42191(17) 0.4236(5) 0.084(2) Uani 1 1 d . . .
O4 O 0.1742(5) 0.3024(2) 0.4908(7) 0.116(3) Uani 1 1 d . . .

loop_
_atom_site_aniso_label
_atom_site_aniso_U_11
_atom_site_aniso_U_22
_atom_site_aniso_U_33
_atom_site_aniso_U_23
_atom_site_aniso_U_13
_atom_site_aniso_U_12
C1 0.020(2) 0.018(3) 0.023(3) 0.002(2) 0.010(2) 0.0017(19)
C2 0.023(3) 0.026(3) 0.029(3) -0.001(2) 0.007(2) 0.009(2)
C3 0.029(3) 0.021(3) 0.029(3) -0.003(2) 0.009(2) 0.005(2)
C4 0.025(3) 0.023(3) 0.022(3) -0.004(2) 0.013(2) 0.002(2)
C5 0.026(3) 0.024(3) 0.023(3) 0.000(2) 0.012(2) 0.002(2)
C6 0.026(3) 0.026(3) 0.018(3) 0.000(2) 0.009(2) -0.002(2)
C7 0.026(3) 0.025(3) 0.019(3) 0.001(2) 0.004(2) -0.001(2)
C8 0.024(3) 0.029(3) 0.013(3) 0.000(2) 0.004(2) 0.001(2)
C9 0.022(2) 0.029(3) 0.016(3) 0.002(2) 0.008(2) -0.001(2)
C10 0.019(2) 0.029(3) 0.012(2) 0.003(2) 0.006(2) 0.004(2)
C11 0.023(2) 0.025(3) 0.014(2) 0.004(2) 0.009(2) 0.003(2)
C12 0.023(2) 0.025(3) 0.021(3) 0.006(2) 0.008(2) 0.007(2)
C13 0.028(3) 0.023(3) 0.023(3) 0.006(2) 0.014(2) 0.008(2)
C14 0.029(3) 0.019(3) 0.015(3) 0.006(2) 0.016(2) 0.003(2)
C15 0.026(2) 0.021(3) 0.016(3) 0.004(2) 0.013(2) 0.001(2)
C16 0.022(2) 0.019(2) 0.014(2) 0.004(2) 0.012(2) 0.0008(19)
C17 0.025(3) 0.024(3) 0.020(3) 0.000(2) 0.010(2) -0.003(2)
C18 0.022(3) 0.030(3) 0.023(3) 0.000(2) 0.009(2) -0.001(2)
C19 0.019(2) 0.022(3) 0.016(3) 0.000(2) 0.007(2) -0.0013(19)
C20 0.021(2) 0.025(3) 0.013(2) 0.003(2) 0.008(2) 0.002(2)
C21 0.021(2) 0.020(3) 0.019(3) 0.000(2) 0.003(2) 0.0037(19)
C22 0.025(3) 0.031(3) 0.016(3) 0.004(2) 0.007(2) 0.008(2)
C23 0.023(3) 0.039(3) 0.027(3) 0.002(3) 0.009(2) 0.005(2)
C24 0.021(3) 0.041(3) 0.023(3) 0.008(3) 0.003(2) 0.010(2)
C25 0.024(3) 0.030(3) 0.016(3) 0.002(2) 0.002(2) 0.003(2)
C26 0.024(3) 0.028(3) 0.020(3) 0.000(2) 0.009(2) 0.002(2)
C27 0.020(2) 0.020(3) 0.021(3) 0.003(2) 0.008(2) 0.0003(19)
C28 0.022(2) 0.025(3) 0.019(3) 0.003(2) 0.008(2) -0.002(2)
C29 0.024(3) 0.024(3) 0.019(3) 0.001(2) 0.009(2) 0.003(2)
C30 0.033(3) 0.020(3) 0.031(3) 0.001(2) 0.012(2) 0.000(2)
C31 0.035(3) 0.027(3) 0.037(3) 0.006(3) 0.022(3) 0.000(2)
C32 0.031(3) 0.026(3) 0.036(3) -0.001(2) 0.019(3) 0.005(2)
C33 0.022(3) 0.019(3) 0.023(3) -0.005(2) 0.003(2) 0.002(2)
C34 0.027(3) 0.028(3) 0.026(3) 0.006(2) 0.005(2) 0.000(2)
C35 0.038(3) 0.022(3) 0.028(3) 0.002(2) 0.001(3) 0.001(2)
C36 0.031(3) 0.033(3) 0.034(3) 0.000(3) 0.002(3) 0.010(2)
C37 0.023(3) 0.046(4) 0.033(3) -0.005(3) 0.004(2) 0.011(2)
C38 0.030(3) 0.039(3) 0.024(3) -0.003(3) 0.009(2) 0.007(2)
C39 0.035(3) 0.089(6) 0.041(4) 0.030(4) 0.025(3) 0.030(3)
C40 0.029(6) 0.033(6) 0.029(6) 0.001(4) 0.017(4) 0.005(4)
C41 0.031(9) 0.22(3) 0.028(9) 0.028(13) 0.009(7) -0.035(13)
C42 0.066(14) 0.076(14) 0.106(19) 0.050(13) 0.075(15) 0.036(11)
C40B 0.048(9) 0.101(13) 0.057(10) -0.018(9) 0.037(8) 0.007(8)
C41B 0.039(8) 0.062(12) 0.069(11) 0.022(8) 0.031(7) 0.014(7)
C42B 0.065(19) 0.09(2) 0.12(3) 0.054(18) 0.07(2) 0.036(15)
C43 0.028(3) 0.041(3) 0.023(3) 0.008(3) 0.007(2) 0.009(2)
C44 0.067(5) 0.137(9) 0.027(4) 0.023(5) -0.007(4) -0.042(5)
C45 0.121(8) 0.066(6) 0.049(5) 0.014(4) 0.029(5) 0.015(5)
C46 0.056(5) 0.129(8) 0.042(4) 0.040(5) 0.020(4) 0.023(5)
C47 0.044(3) 0.026(3) 0.028(3) -0.003(2) 0.020(3) 0.000(2)
C48 0.060(4) 0.042(4) 0.032(3) -0.008(3) 0.025(3) -0.001(3)
C49 0.032(3) 0.090(6) 0.050(4) -0.028(4) 0.023(3) 0.002(3)
C50 0.084(5) 0.032(4) 0.060(5) -0.002(3) 0.051(4) 0.009(3)
C51 0.050(4) 0.028(3) 0.068(5) 0.008(3) 0.039(4) -0.004(3)
C52 0.046(4) 0.066(5) 0.097(7) 0.037(5) 0.032(4) -0.003(4)
C53 0.125(8) 0.046(5) 0.120(8) 0.008(5) 0.106(7) 0.001(5)
C54 0.059(4) 0.031(3) 0.051(4) 0.010(3) 0.033(3) -0.001(3)
C55 0.050(4) 0.049(4) 0.033(4) 0.018(3) -0.003(3) -0.003(3)
C56 0.075(6) 0.135(9) 0.037(4) 0.022(5) 0.016(4) -0.016(6)
C57 0.192(13) 0.167(12) 0.028(5) -0.001(6) 0.017(6) -0.099(10)
C58 0.161(12) 0.155(12) 0.132(10) 0.115(10) 0.083(10) 0.100(10)
C59 0.024(3) 0.063(5) 0.060(5) -0.001(4) 0.016(3) 0.010(3)
C60 0.037(4) 0.076(6) 0.094(6) 0.026(5) 0.030(4) 0.004(4)
C61 0.032(3) 0.060(5) 0.063(5) 0.000(4) 0.014(3) 0.007(3)
C62 0.053(5) 0.100(7) 0.065(5) -0.010(5) 0.033(4) -0.003(4)
C63 0.024(3) 0.023(3) 0.020(3) -0.003(2) 0.006(2) 0.003(2)
C64 0.026(3) 0.025(3) 0.031(3) -0.008(2) 0.010(2) -0.006(2)
C65 0.023(2) 0.021(3) 0.020(3) -0.004(2) 0.009(2) 0.001(2)
C66 0.026(3) 0.023(3) 0.020(3) 0.002(2) 0.004(2) 0.002(2)
C67 0.031(3) 0.027(3) 0.031(3) -0.001(2) 0.013(3) -0.003(2)
C68 0.033(3) 0.020(3) 0.024(3) -0.002(2) 0.011(2) 0.000(2)
C69 0.027(3) 0.023(3) 0.025(3) -0.002(2) 0.012(2) -0.002(2)
C70 0.052(4) 0.026(3) 0.038(3) -0.004(3) 0.028(3) -0.007(3)
C71 0.109(7) 0.072(6) 0.056(5) 0.032(4) 0.059(5) 0.038(5)
Zn1 0.0184(3) 0.0158(3) 0.0150(3) 0.0012(2) 0.0047(2) 0.0024(2)
N1 0.021(2) 0.018(2) 0.018(2) -0.0007(17) 0.0096(18) 0.0036(16)
N2 0.020(2) 0.019(2) 0.020(2) -0.0004(18) 0.0053(18) 0.0034(16)
N3 0.020(2) 0.021(2) 0.014(2) 0.0026(17) 0.0074(17) 0.0054(16)
N4 0.018(2) 0.020(2) 0.015(2) 0.0010(17) 0.0067(17) 0.0029(16)
N5 0.033(2) 0.021(2) 0.024(2) -0.0065(19) 0.013(2) -0.0021(18)
N6 0.022(2) 0.018(2) 0.014(2) -0.0032(17) 0.0070(17) -0.0002(16)
C1S 0.041(4) 0.064(5) 0.041(4) -0.003(4) 0.016(3) 0.014(3)
C2S 0.056(4) 0.057(5) 0.049(4) 0.008(4) 0.021(4) 0.001(3)
C3S 0.046(4) 0.070(5) 0.056(5) -0.017(4) 0.010(4) -0.002(4)
C4S 0.054(5) 0.115(8) 0.049(5) 0.026(5) 0.019(4) 0.011(5)
C5S 0.054(4) 0.063(5) 0.058(5) -0.002(4) 0.010(4) -0.001(4)
C6S 0.068(5) 0.047(4) 0.052(5) 0.007(4) 0.018(4) 0.002(4)
C7S 0.084(6) 0.052(5) 0.043(4) 0.002(4) 0.016(4) -0.010(4)
C8S 0.056(5) 0.065(5) 0.054(5) -0.019(4) -0.008(4) -0.006(4)
C9S 0.061(5) 0.076(6) 0.085(6) 0.006(5) 0.048(5) 0.009(4)
C10S 0.078(5) 0.052(4) 0.053(4) 0.000(4) 0.040(4) 0.008(4)
C11S 0.070(5) 0.062(5) 0.044(4) -0.005(4) 0.039(4) 0.004(4)
C12S 0.077(5) 0.071(5) 0.067(5) 0.017(4) 0.049(5) 0.024(4)
C13S 0.080(7) 0.089(7) 0.133(9) -0.009(7) 0.067(7) 0.001(5)
C14S 0.061(6) 0.091(8) 0.144(10) 0.011(7) 0.042(6) -0.005(5)
C15S 0.063(7) 0.120(10) 0.238(17) 0.088(11) 0.038(9) 0.032(6)
C16S 0.125(10) 0.129(10) 0.085(8) 0.036(7) 0.056(7) 0.029(8)
O1 0.066(3) 0.044(3) 0.089(4) 0.001(3) 0.048(3) 0.006(2)
O2 0.080(4) 0.047(3) 0.079(4) -0.010(3) 0.001(3) 0.005(3)
O3 0.083(4) 0.073(4) 0.133(6) 0.044(4) 0.081(4) 0.020(3)
O4 0.090(5) 0.128(7) 0.141(7) 0.031(6) 0.060(5) 0.007(5)

loop_
_atom_type_symbol
_atom_type_description
_atom_type_scat_dispersion_real
_atom_type_scat_dispersion_imag
_atom_type_scat_source
C C 0.0033 0.0016 'International Tables Vol C Tables 4.2.6.8 and 6.1.1.4'
H H 0.0000 0.0000 'International Tables Vol C Tables 4.2.6.8 and 6.1.1.4'
N N 0.0061 0.0033 'International Tables Vol C Tables 4.2.6.8 and 6.1.1.4'
Zn Zn 0.2839 1.4301 'International Tables Vol C Tables 4.2.6.8 and 6.1.1.4'
O O 0.0106 0.0060 'International Tables Vol C Tables 4.2.6.8 and 6.1.1.4'

loop_
_geom_angle_atom_site_label_1
_geom_angle_atom_site_label_2
_geom_angle_atom_site_label_3
_geom_angle
_geom_angle_site_symmetry_3
N1 C1 C20 126.1(4) .
N1 C1 C2 108.8(4) .
C20 C1 C2 125.1(4) .
C3 C2 C1 107.8(4) .
C3 C2 H2 126.1 .
C1 C2 H2 126.1 .
C2 C3 C4 106.6(5) .
C2 C3 H3 126.7 .
C4 C3 H3 126.7 .
N1 C4 C5 125.4(4) .
N1 C4 C3 109.8(4) .
C5 C4 C3 124.7(5) .
C6 C5 C4 125.7(5) .
C6 C5 C63 118.1(4) .
C4 C5 C63 116.0(4) .
N2 C6 C5 125.3(5) .
N2 C6 C7 110.0(4) .
C5 C6 C7 124.6(5) .
C8 C7 C6 106.6(5) .
C8 C7 H7 126.7 .
C6 C7 H7 126.7 .
C7 C8 C9 107.3(4) .
C7 C8 H8 126.3 .
C9 C8 H8 126.3 .
N2 C9 C10 125.4(4) .
N2 C9 C8 109.5(4) .
C10 C9 C8 124.9(4) .
C9 C10 C11 125.6(4) .
C9 C10 C21 118.6(4) .
C11 C10 C21 115.6(4) .
N3 C11 C10 126.4(4) .
N3 C11 C12 109.3(4) .
C10 C11 C12 124.1(4) .
C13 C12 C11 107.7(4) .
C13 C12 H12 126.1 .
C11 C12 H12 126.1 .
C12 C13 C14 106.8(5) .
C12 C13 H13 126.6 .
C14 C13 H13 126.6 .
N3 C14 C15 126.0(4) .
N3 C14 C13 109.8(4) .
C15 C14 C13 124.2(5) .
C14 C15 C16 124.3(5) .
C14 C15 C27 116.9(4) .
C16 C15 C27 118.7(4) .
N4 C16 C15 125.8(4) .
N4 C16 C17 109.8(4) .
C15 C16 C17 124.4(4) .
C18 C17 C16 106.8(4) .
C18 C17 H17 126.6 .
C16 C17 H17 126.6 .
C17 C18 C19 107.2(4) .
C17 C18 H18 126.4 .
C19 C18 H18 126.4 .
N4 C19 C20 125.6(4) .
N4 C19 C18 109.4(4) .
C20 C19 C18 124.9(4) .
C1 C20 C19 125.1(4) .
C1 C20 C33 117.3(4) .
C19 C20 C33 117.6(4) .
C22 C21 C26 119.8(4) .
C22 C21 C10 120.4(4) .
C26 C21 C10 119.7(4) .
C21 C22 C23 121.5(5) .
C21 C22 H22 119.2 .
C23 C22 H22 119.2 .
C24 C23 C22 117.1(5) .
C24 C23 C39 122.0(5) .
C22 C23 C39 120.9(5) .
C25 C24 C23 123.0(5) .
C25 C24 H24 118.5 .
C23 C24 H24 118.5 .
C26 C25 C24 117.9(5) .
C26 C25 C43 121.4(5) .
C24 C25 C43 120.7(4) .
C25 C26 C21 120.7(5) .
C25 C26 H26 119.6 .
C21 C26 H26 119.6 .
C28 C27 C32 119.2(5) .
C28 C27 C15 122.6(4) .
C32 C27 C15 118.0(5) .
C27 C28 C29 121.5(5) .
C27 C28 H28 119.2 .
C29 C28 H28 119.2 .
C30 C29 C28 117.4(5) .
C30 C29 C47 122.2(5) .
C28 C29 C47 120.3(5) .
C31 C30 C29 122.9(5) .
C31 C30 H30 118.6 .
C29 C30 H30 118.6 .
C30 C31 C32 117.7(5) .
C30 C31 C51 120.9(5) .
C32 C31 C51 121.4(5) .
C31 C32 C27 121.2(5) .
C31 C32 H32 119.4 .
C27 C32 H32 119.4 .
C34 C33 C38 119.8(5) .
C34 C33 C20 119.3(5) .
C38 C33 C20 120.8(5) .
C33 C34 C35 120.5(5) .
C33 C34 H34 119.8 .
C35 C34 H34 119.8 .
C36 C35 C34 118.2(5) .
C36 C35 C55 121.1(5) .
C34 C35 C55 120.7(6) .
C35 C36 C37 123.2(5) .
C35 C36 H36 118.4 .
C37 C36 H36 118.4 .
C36 C37 C38 117.0(5) .
C36 C37 C59 123.7(5) .
C38 C37 C59 119.2(6) .
C33 C38 C37 121.2(5) .
C33 C38 H38 119.4 .
C37 C38 H38 119.4 .
C42 C39 C42B 133.2(15) .
C42 C39 C40 122.1(15) .
C42B C39 C40 20.3(18) .
C42 C39 C41B 47.8(11) .
C42B C39 C41B 118.3(15) .
C40 C39 C41B 127.0(15) .
C42 C39 C23 112.8(8) .
C42B C39 C23 112.5(13) .
C40 C39 C23 114.9(14) .
C41B C39 C23 114.9(7) .
C42 C39 C41 98.4(15) .
C42B C39 C41 80.7(15) .
C40 C39 C41 99.3(12) .
C41B C39 C41 51.0(11) .
C23 C39 C41 104.8(7) .
C42 C39 C40B 56.4(12) .
C42B C39 C40B 102.7(15) .
C40 C39 C40B 82.6(11) .
C41B C39 C40B 103.1(10) .
C23 C39 C40B 102.5(6) .
C41 C39 C40B 148.7(10) .
C39 C40 H40A 109.5 .
C39 C40 H40B 109.5 .
H40A C40 H40B 109.5 .
C39 C40 H40C 109.5 .
H40A C40 H40C 109.5 .
H40B C40 H40C 109.5 .
C39 C41 H41A 109.5 .
C39 C41 H41B 109.5 .
H41A C41 H41B 109.5 .
C39 C41 H41C 109.5 .
H41A C41 H41C 109.5 .
H41B C41 H41C 109.5 .
C39 C42 H42A 109.5 .
C39 C42 H42B 109.5 .
H42A C42 H42B 109.5 .
C39 C42 H42C 109.5 .
H42A C42 H42C 109.5 .
H42B C42 H42C 109.5 .
C39 C40B H40D 109.5 .
C39 C40B H40E 109.5 .
H40D C40B H40E 109.5 .
C39 C40B H40F 109.5 .
H40D C40B H40F 109.5 .
H40E C40B H40F 109.5 .
C39 C41B H41D 109.5 .
C39 C41B H41E 109.5 .
H41D C41B H41E 109.5 .
C39 C41B H41F 109.5 .
H41D C41B H41F 109.5 .
H41E C41B H41F 109.5 .
C39 C42B H42D 109.5 .
C39 C42B H42E 109.5 .
H42D C42B H42E 109.5 .
C39 C42B H42F 109.5 .
H42D C42B H42F 109.5 .
H42E C42B H42F 109.5 .
C44 C43 C46 110.3(6) .
C44 C43 C25 111.8(5) .
C46 C43 C25 112.9(5) .
C44 C43 C45 108.6(7) .
C46 C43 C45 105.0(7) .
C25 C43 C45 107.9(5) .
C43 C44 H44A 109.5 .
C43 C44 H44B 109.5 .
H44A C44 H44B 109.5 .
C43 C44 H44C 109.5 .
H44A C44 H44C 109.5 .
H44B C44 H44C 109.5 .
C43 C45 H45A 109.5 .
C43 C45 H45B 109.5 .
H45A C45 H45B 109.5 .
C43 C45 H45C 109.5 .
H45A C45 H45C 109.5 .
H45B C45 H45C 109.5 .
C43 C46 H46A 109.5 .
C43 C46 H46B 109.5 .
H46A C46 H46B 109.5 .
C43 C46 H46C 109.5 .
H46A C46 H46C 109.5 .
H46B C46 H46C 109.5 .
C49 C47 C48 108.5(5) .
C49 C47 C50 110.0(5) .
C48 C47 C50 107.4(5) .
C49 C47 C29 110.8(5) .
C48 C47 C29 107.6(5) .
C50 C47 C29 112.4(5) .
C47 C48 H48A 109.5 .
C47 C48 H48B 109.5 .
H48A C48 H48B 109.5 .
C47 C48 H48C 109.5 .
H48A C48 H48C 109.5 .
H48B C48 H48C 109.5 .
C47 C49 H49A 109.5 .
C47 C49 H49B 109.5 .
H49A C49 H49B 109.5 .
C47 C49 H49C 109.5 .
H49A C49 H49C 109.5 .
H49B C49 H49C 109.5 .
C47 C50 H50A 109.5 .
C47 C50 H50B 109.5 .
H50A C50 H50B 109.5 .
C47 C50 H50C 109.5 .
H50A C50 H50C 109.5 .
H50B C50 H50C 109.5 .
C52 C51 C53 110.1(7) .
C52 C51 C54 109.5(6) .
C53 C51 C54 107.3(6) .
C52 C51 C31 108.3(6) .
C53 C51 C31 111.7(5) .
C54 C51 C31 109.9(5) .
C51 C52 H52A 109.5 .
C51 C52 H52B 109.5 .
H52A C52 H52B 109.5 .
C51 C52 H52C 109.5 .
H52A C52 H52C 109.5 .
H52B C52 H52C 109.5 .
C51 C53 H53A 109.5 .
C51 C53 H53B 109.5 .
H53A C53 H53B 109.5 .
C51 C53 H53C 109.5 .
H53A C53 H53C 109.5 .
H53B C53 H53C 109.5 .
C51 C54 H54A 109.5 .
C51 C54 H54B 109.5 .
H54A C54 H54B 109.5 .
C51 C54 H54C 109.5 .
H54A C54 H54C 109.5 .
H54B C54 H54C 109.5 .
C57 C55 C56 114.9(9) .
C57 C55 C35 109.4(6) .
C56 C55 C35 114.6(5) .
C57 C55 C58 103.8(9) .
C56 C55 C58 105.2(8) .
C35 C55 C58 108.0(7) .
C55 C56 H56A 109.5 .
C55 C56 H56B 109.5 .
H56A C56 H56B 109.5 .
C55 C56 H56C 109.5 .
H56A C56 H56C 109.5 .
H56B C56 H56C 109.5 .
C55 C57 H57A 109.5 .
C55 C57 H57B 109.5 .
H57A C57 H57B 109.5 .
C55 C57 H57C 109.5 .
H57A C57 H57C 109.5 .
H57B C57 H57C 109.5 .
C55 C58 H58A 109.5 .
C55 C58 H58B 109.5 .
H58A C58 H58B 109.5 .
C55 C58 H58C 109.5 .
H58A C58 H58C 109.5 .
H58B C58 H58C 109.5 .
C62 C59 C61 110.3(6) .
C62 C59 C60 108.2(7) .
C61 C59 C60 107.2(6) .
C62 C59 C37 108.7(6) .
C61 C59 C37 111.9(6) .
C60 C59 C37 110.6(5) .
C59 C60 H60A 109.5 .
C59 C60 H60B 109.5 .
H60A C60 H60B 109.5 .
C59 C60 H60C 109.5 .
H60A C60 H60C 109.5 .
H60B C60 H60C 109.5 .
C59 C61 H61A 109.5 .
C59 C61 H61B 109.5 .
H61A C61 H61B 109.5 .
C59 C61 H61C 109.5 .
H61A C61 H61C 109.5 .
H61B C61 H61C 109.5 .
C59 C62 H62A 109.5 .
C59 C62 H62B 109.5 .
H62A C62 H62B 109.5 .
C59 C62 H62C 109.5 .
H62A C62 H62C 109.5 .
H62B C62 H62C 109.5 .
C64 C63 N5 109.9(4) .
C64 C63 C5 126.3(5) .
N5 C63 C5 123.8(5) .
C63 C64 C65 107.3(5) .
C63 C64 H64 126.3 .
C65 C64 H64 126.3 .
C69 C65 C66 118.3(5) .
C69 C65 C64 134.6(5) .
C66 C65 C64 107.2(4) .
N5 C66 C67 131.6(5) .
N5 C66 C65 108.1(4) .
C67 C66 C65 120.3(5) .
C68 C67 C66 116.5(5) .
C68 C67 H67 121.7 .
C66 C67 H67 121.7 .
N6 C68 C67 125.0(5) .
N6 C68 H68 117.5 .
C67 C68 H68 117.5 .
N6 C69 C65 122.4(5) .
N6 C69 H69 118.8 .
C65 C69 H69 118.8 .
N5 C70 C71 112.1(5) .
N5 C70 H70A 109.2 .
C71 C70 H70A 109.2 .
N5 C70 H70B 109.2 .
C71 C70 H70B 109.2 .
H70A C70 H70B 107.9 .
C70 C71 H71A 109.5 .
C70 C71 H71B 109.5 .
H71A C71 H71B 109.5 .
C70 C71 H71C 109.5 .
H71A C71 H71C 109.5 .
H71B C71 H71C 109.5 .
N3 Zn1 N2 89.04(15) .
N3 Zn1 N4 88.17(15) .
N2 Zn1 N4 160.63(16) .
N3 Zn1 N1 159.33(16) .
N2 Zn1 N1 88.36(15) .
N4 Zn1 N1 87.52(15) .
N3 Zn1 N6 104.88(15) 4_576
N2 Zn1 N6 95.01(16) 4_576
N4 Zn1 N6 104.24(15) 4_576
N1 Zn1 N6 95.78(15) 4_576
C4 N1 C1 107.0(4) .
C4 N1 Zn1 125.9(3) .
C1 N1 Zn1 124.1(3) .
C6 N2 C9 106.5(4) .
C6 N2 Zn1 127.1(3) .
C9 N2 Zn1 126.4(3) .
C14 N3 C11 106.4(4) .
C14 N3 Zn1 127.9(3) .
C11 N3 Zn1 125.6(3) .
C16 N4 C19 106.6(4) .
C16 N4 Zn1 127.3(3) .
C19 N4 Zn1 125.2(3) .
C66 N5 C63 107.5(4) .
C66 N5 C70 125.2(4) .
C63 N5 C70 126.4(4) .
C68 N6 C69 117.5(4) .
C68 N6 Zn1 123.5(3) 4_575
C69 N6 Zn1 118.4(3) 4_575
O1 C1S C2S 103.3(6) .
O1 C1S H1S1 111.1 .
C2S C1S H1S1 111.1 .
O1 C1S H1S2 111.1 .
C2S C1S H1S2 111.1 .
H1S1 C1S H1S2 109.1 .
C1S C2S C3S 104.6(6) .
C1S C2S H2S1 110.8 .
C3S C2S H2S1 110.8 .
C1S C2S H2S2 110.8 .
C3S C2S H2S2 110.8 .
H2S1 C2S H2S2 108.9 .
C4S C3S C2S 104.1(6) .
C4S C3S H3S1 110.9 .
C2S C3S H3S1 110.9 .
C4S C3S H3S2 110.9 .
C2S C3S H3S2 110.9 .
H3S1 C3S H3S2 109.0 .
O1 C4S C3S 107.1(6) .
O1 C4S H4S1 110.3 .
C3S C4S H4S1 110.3 .
O1 C4S H4S2 110.3 .
C3S C4S H4S2 110.3 .
H4S1 C4S H4S2 108.5 .
O2 C5S C6S 104.8(6) .
O2 C5S H5S1 110.8 .
C6S C5S H5S1 110.8 .
O2 C5S H5S2 110.8 .
C6S C5S H5S2 110.8 .
H5S1 C5S H5S2 108.9 .
C7S C6S C5S 103.9(6) .
C7S C6S H6S1 111.0 .
C5S C6S H6S1 111.0 .
C7S C6S H6S2 111.0 .
C5S C6S H6S2 111.0 .
H6S1 C6S H6S2 109.0 .
C8S C7S C6S 103.7(6) .
C8S C7S H7S1 111.0 .
C6S C7S H7S1 111.0 .
C8S C7S H7S2 111.0 .
C6S C7S H7S2 111.0 .
H7S1 C7S H7S2 109.0 .
O2 C8S C7S 106.2(6) .
O2 C8S H8S1 110.5 .
C7S C8S H8S1 110.5 .
O2 C8S H8S2 110.5 .
C7S C8S H8S2 110.5 .
H8S1 C8S H8S2 108.7 .
O3 C9S C10S 105.8(7) .
O3 C9S H9S1 110.6 .
C10S C9S H9S1 110.6 .
O3 C9S H9S2 110.6 .
C10S C9S H9S2 110.6 .
H9S1 C9S H9S2 108.7 .
C9S C10S C11S 103.3(6) .
C9S C10S H10A 111.1 .
C11S C10S H10A 111.1 .
C9S C10S H10B 111.1 .
C11S C10S H10B 111.1 .
H10A C10S H10B 109.1 .
C10S C11S C12S 104.3(6) .
C10S C11S H11A 110.9 .
C12S C11S H11A 110.9 .
C10S C11S H11B 110.9 .
C12S C11S H11B 110.9 .
H11A C11S H11B 108.9 .
O3 C12S C11S 105.8(6) .
O3 C12S H12A 110.6 .
C11S C12S H12A 110.6 .
O3 C12S H12B 110.6 .
C11S C12S H12B 110.6 .
H12A C12S H12B 108.7 .
C14S C13S O4 114.1(10) .
C14S C13S H13A 108.7 .
O4 C13S H13A 108.7 .
C14S C13S H13B 108.7 .
O4 C13S H13B 108.7 .
H13A C13S H13B 107.6 .
C13S C14S C15S 101.2(9) .
C13S C14S H14A 111.5 .
C15S C14S H14A 111.5 .
C13S C14S H14B 111.5 .
C15S C14S H14B 111.5 .
H14A C14S H14B 109.4 .
C16S C15S C14S 99.9(8) .
C16S C15S H15A 111.8 .
C14S C15S H15A 111.8 .
C16S C15S H15B 111.8 .
C14S C15S H15B 111.8 .
H15A C15S H15B 109.5 .
C15S C16S O4 109.9(10) .
C15S C16S H16A 109.7 .
O4 C16S H16A 109.7 .
C15S C16S H16B 109.7 .
O4 C16S H16B 109.7 .
H16A C16S H16B 108.2 .
C4S O1 C1S 107.7(6) .
C8S O2 C5S 109.7(6) .
C9S O3 C12S 106.1(6) .
C13S O4 C16S 103.7(8) .

loop_
_geom_bond_atom_site_label_1
_geom_bond_atom_site_label_2
_geom_bond_distance
_geom_bond_site_symmetry_2
C1 N1 1.374(6) .
C1 C20 1.393(7) .
C1 C2 1.433(7) .
C2 C3 1.344(7) .
C2 H2 0.9500 .
C3 C4 1.441(7) .
C3 H3 0.9500 .
C4 N1 1.354(6) .
C4 C5 1.408(7) .
C5 C6 1.408(7) .
C5 C63 1.479(7) .
C6 N2 1.351(6) .
C6 C7 1.455(7) .
C7 C8 1.333(7) .
C7 H7 0.9500 .
C8 C9 1.445(7) .
C8 H8 0.9500 .
C9 N2 1.369(6) .
C9 C10 1.393(7) .
C10 C11 1.393(7) .
C10 C21 1.499(6) .
C11 N3 1.380(6) .
C11 C12 1.428(7) .
C12 C13 1.348(7) .
C12 H12 0.9500 .
C13 C14 1.438(7) .
C13 H13 0.9500 .
C14 N3 1.365(6) .
C14 C15 1.408(7) .
C15 C16 1.409(7) .
C15 C27 1.488(7) .
C16 N4 1.367(6) .
C16 C17 1.434(7) .
C17 C18 1.353(7) .
C17 H17 0.9500 .
C18 C19 1.436(7) .
C18 H18 0.9500 .
C19 N4 1.369(6) .
C19 C20 1.395(7) .
C20 C33 1.507(7) .
C21 C22 1.366(7) .
C21 C26 1.399(7) .
C22 C23 1.398(7) .
C22 H22 0.9500 .
C23 C24 1.395(8) .
C23 C39 1.539(8) .
C24 C25 1.386(8) .
C24 H24 0.9500 .
C25 C26 1.385(7) .
C25 C43 1.532(7) .
C26 H26 0.9500 .
C27 C28 1.374(7) .
C27 C32 1.396(7) .
C28 C29 1.397(7) .
C28 H28 0.9500 .
C29 C30 1.389(7) .
C29 C47 1.537(7) .
C30 C31 1.383(8) .
C30 H30 0.9500 .
C31 C32 1.388(8) .
C31 C51 1.548(8) .
C32 H32 0.9500 .
C33 C34 1.381(7) .
C33 C38 1.386(8) .
C34 C35 1.400(7) .
C34 H34 0.9500 .
C35 C36 1.371(9) .
C35 C55 1.532(9) .
C36 C37 1.394(9) .
C36 H36 0.9500 .
C37 C38 1.398(7) .
C37 C59 1.554(9) .
C38 H38 0.9500 .
C39 C42 1.348(17) .
C39 C42B 1.41(3) .
C39 C40 1.47(3) .
C39 C41B 1.487(15) .
C39 C41 1.585(9) .
C39 C40B 1.606(9) .
C40 H40A 0.9800 .
C40 H40B 0.9800 .
C40 H40C 0.9800 .
C41 H41A 0.9800 .
C41 H41B 0.9800 .
C41 H41C 0.9800 .
C42 H42A 0.9800 .
C42 H42B 0.9800 .
C42 H42C 0.9800 .
C40B H40D 0.9800 .
C40B H40E 0.9800 .
C40B H40F 0.9800 .
C41B H41D 0.9800 .
C41B H41E 0.9800 .
C41B H41F 0.9800 .
C42B H42D 0.9800 .
C42B H42E 0.9800 .
C42B H42F 0.9800 .
C43 C44 1.485(9) .
C43 C46 1.522(9) .
C43 C45 1.538(10) .
C44 H44A 0.9800 .
C44 H44B 0.9800 .
C44 H44C 0.9800 .
C45 H45A 0.9800 .
C45 H45B 0.9800 .
C45 H45C 0.9800 .
C46 H46A 0.9800 .
C46 H46B 0.9800 .
C46 H46C 0.9800 .
C47 C49 1.520(8) .
C47 C48 1.525(8) .
C47 C50 1.531(8) .
C48 H48A 0.9800 .
C48 H48B 0.9800 .
C48 H48C 0.9800 .
C49 H49A 0.9800 .
C49 H49B 0.9800 .
C49 H49C 0.9800 .
C50 H50A 0.9800 .
C50 H50B 0.9800 .
C50 H50C 0.9800 .
C51 C52 1.499(10) .
C51 C53 1.515(10) .
C51 C54 1.531(9) .
C52 H52A 0.9800 .
C52 H52B 0.9800 .
C52 H52C 0.9800 .
C53 H53A 0.9800 .
C53 H53B 0.9800 .
C53 H53C 0.9800 .
C54 H54A 0.9800 .
C54 H54B 0.9800 .
C54 H54C 0.9800 .
C55 C57 1.454(12) .
C55 C56 1.454(11) .
C55 C58 1.585(12) .
C56 H56A 0.9800 .
C56 H56B 0.9800 .
C56 H56C 0.9800 .
C57 H57A 0.9800 .
C57 H57B 0.9800 .
C57 H57C 0.9800 .
C58 H58A 0.9800 .
C58 H58B 0.9800 .
C58 H58C 0.9800 .
C59 C62 1.498(10) .
C59 C61 1.529(9) .
C59 C60 1.542(10) .
C60 H60A 0.9800 .
C60 H60B 0.9800 .
C60 H60C 0.9800 .
C61 H61A 0.9800 .
C61 H61B 0.9800 .
C61 H61C 0.9800 .
C62 H62A 0.9800 .
C62 H62B 0.9800 .
C62 H62C 0.9800 .
C63 C64 1.353(7) .
C63 N5 1.393(7) .
C64 C65 1.415(7) .
C64 H64 0.9500 .
C65 C69 1.378(7) .
C65 C66 1.405(7) .
C66 N5 1.375(7) .
C66 C67 1.388(7) .
C67 C68 1.373(8) .
C67 H67 0.9500 .
C68 N6 1.347(7) .
C68 H68 0.9500 .
C69 N6 1.350(6) .
C69 H69 0.9500 .
C70 N5 1.445(7) .
C70 C71 1.500(9) .
C70 H70A 0.9900 .
C70 H70B 0.9900 .
C71 H71A 0.9800 .
C71 H71B 0.9800 .
C71 H71C 0.9800 .
Zn1 N3 2.056(4) .
Zn1 N2 2.074(4) .
Zn1 N4 2.075(4) .
Zn1 N1 2.085(4) .
Zn1 N6 2.122(4) 4_576
N6 Zn1 2.122(4) 4_575
C1S O1 1.421(8) .
C1S C2S 1.447(10) .
C1S H1S1 0.9900 .
C1S H1S2 0.9900 .
C2S C3S 1.483(10) .
C2S H2S1 0.9900 .
C2S H2S2 0.9900 .
C3S C4S 1.473(12) .
C3S H3S1 0.9900 .
C3S H3S2 0.9900 .
C4S O1 1.399(10) .
C4S H4S1 0.9900 .
C4S H4S2 0.9900 .
C5S O2 1.453(9) .
C5S C6S 1.486(10) .
C5S H5S1 0.9900 .
C5S H5S2 0.9900 .
C6S C7S 1.482(10) .
C6S H6S1 0.9900 .
C6S H6S2 0.9900 .
C7S C8S 1.474(11) .
C7S H7S1 0.9900 .
C7S H7S2 0.9900 .
C8S O2 1.415(9) .
C8S H8S1 0.9900 .
C8S H8S2 0.9900 .
C9S O3 1.403(10) .
C9S C10S 1.488(11) .
C9S H9S1 0.9900 .
C9S H9S2 0.9900 .
C10S C11S 1.515(10) .
C10S H10A 0.9900 .
C10S H10B 0.9900 .
C11S C12S 1.525(11) .
C11S H11A 0.9900 .
C11S H11B 0.9900 .
C12S O3 1.413(9) .
C12S H12A 0.9900 .
C12S H12B 0.9900 .
C13S C14S 1.354(13) .
C13S O4 1.408(11) .
C13S H13A 0.9900 .
C13S H13B 0.9900 .
C14S C15S 1.593(15) .
C14S H14A 0.9900 .
C14S H14B 0.9900 .
C15S C16S 1.440(14) .
C15S H15A 0.9900 .
C15S H15B 0.9900 .
C16S O4 1.442(12) .
C16S H16A 0.9900 .
C16S H16B 0.9900 .

loop_
_geom_torsion_atom_site_label_1
_geom_torsion_atom_site_label_2
_geom_torsion_atom_site_label_3
_geom_torsion_atom_site_label_4
_geom_torsion
_geom_torsion_site_symmetry_1
_geom_torsion_site_symmetry_4
N1 C1 C2 C3 0.6(6) . .
C20 C1 C2 C3 179.3(5) . .
C1 C2 C3 C4 -1.2(6) . .
C2 C3 C4 N1 1.4(6) . .
C2 C3 C4 C5 -176.3(5) . .
N1 C4 C5 C6 -4.2(9) . .
C3 C4 C5 C6 173.1(5) . .
N1 C4 C5 C63 171.2(5) . .
C3 C4 C5 C63 -11.6(8) . .
C4 C5 C6 N2 -2.0(9) . .
C63 C5 C6 N2 -177.3(5) . .
C4 C5 C6 C7 174.5(5) . .
C63 C5 C6 C7 -0.8(8) . .
N2 C6 C7 C8 -1.1(6) . .
C5 C6 C7 C8 -178.1(5) . .
C6 C7 C8 C9 1.0(6) . .
C7 C8 C9 N2 -0.6(6) . .
C7 C8 C9 C10 174.5(5) . .
N2 C9 C10 C11 4.3(8) . .
C8 C9 C10 C11 -170.0(5) . .
N2 C9 C10 C21 179.3(5) . .
C8 C9 C10 C21 5.0(8) . .
C9 C10 C11 N3 -4.9(8) . .
C21 C10 C11 N3 180.0(4) . .
C9 C10 C11 C12 168.3(5) . .
C21 C10 C11 C12 -6.9(7) . .
N3 C11 C12 C13 2.0(6) . .
C10 C11 C12 C13 -172.2(5) . .
C11 C12 C13 C14 -1.4(6) . .
C12 C13 C14 N3 0.4(6) . .
C12 C13 C14 C15 177.8(5) . .
N3 C14 C15 C16 2.0(8) . .
C13 C14 C15 C16 -174.9(5) . .
N3 C14 C15 C27 177.6(4) . .
C13 C14 C15 C27 0.7(7) . .
C14 C15 C16 N4 1.2(8) . .
C27 C15 C16 N4 -174.3(4) . .
C14 C15 C16 C17 -176.0(5) . .
C27 C15 C16 C17 8.5(7) . .
N4 C16 C17 C18 -0.8(6) . .
C15 C16 C17 C18 176.8(5) . .
C16 C17 C18 C19 1.4(6) . .
C17 C18 C19 N4 -1.5(6) . .
C17 C18 C19 C20 175.6(5) . .
N1 C1 C20 C19 -3.7(8) . .
C2 C1 C20 C19 177.9(5) . .
N1 C1 C20 C33 176.3(5) . .
C2 C1 C20 C33 -2.1(8) . .
N4 C19 C20 C1 5.7(8) . .
C18 C19 C20 C1 -170.9(5) . .
N4 C19 C20 C33 -174.3(5) . .
C18 C19 C20 C33 9.1(7) . .
C9 C10 C21 C22 102.5(6) . .
C11 C10 C21 C22 -82.0(6) . .
C9 C10 C21 C26 -81.6(6) . .
C11 C10 C21 C26 93.9(6) . .
C26 C21 C22 C23 -1.2(8) . .
C10 C21 C22 C23 174.7(5) . .
C21 C22 C23 C24 1.0(8) . .
C21 C22 C23 C39 -177.2(5) . .
C22 C23 C24 C25 -0.7(9) . .
C39 C23 C24 C25 177.4(6) . .
C23 C24 C25 C26 0.6(8) . .
C23 C24 C25 C43 -176.6(5) . .
C24 C25 C26 C21 -0.8(8) . .
C43 C25 C26 C21 176.4(5) . .
C22 C21 C26 C25 1.1(8) . .
C10 C21 C26 C25 -174.8(5) . .
C14 C15 C27 C28 67.9(6) . .
C16 C15 C27 C28 -116.2(5) . .
C14 C15 C27 C32 -107.9(5) . .
C16 C15 C27 C32 68.0(6) . .
C32 C27 C28 C29 0.0(7) . .
C15 C27 C28 C29 -175.7(5) . .
C27 C28 C29 C30 0.1(7) . .
C27 C28 C29 C47 -178.7(5) . .
C28 C29 C30 C31 0.7(8) . .
C47 C29 C30 C31 179.5(5) . .
C29 C30 C31 C32 -1.6(8) . .
C29 C30 C31 C51 178.9(5) . .
C30 C31 C32 C27 1.7(8) . .
C51 C31 C32 C27 -178.8(5) . .
C28 C27 C32 C31 -1.0(8) . .
C15 C27 C32 C31 175.0(5) . .
C1 C20 C33 C34 -96.1(6) . .
C19 C20 C33 C34 83.9(6) . .
C1 C20 C33 C38 86.8(6) . .
C19 C20 C33 C38 -93.2(6) . .
C38 C33 C34 C35 -1.1(8) . .
C20 C33 C34 C35 -178.3(5) . .
C33 C34 C35 C36 1.0(8) . .
C33 C34 C35 C55 179.9(5) . .
C34 C35 C36 C37 0.7(9) . .
C55 C35 C36 C37 -178.1(6) . .
C35 C36 C37 C38 -2.2(9) . .
C35 C36 C37 C59 174.8(6) . .
C34 C33 C38 C37 -0.5(8) . .
C20 C33 C38 C37 176.6(5) . .
C36 C37 C38 C33 2.1(8) . .
C59 C37 C38 C33 -175.1(5) . .
C24 C23 C39 C42 -41.6(15) . .
C22 C23 C39 C42 136.5(14) . .
C24 C23 C39 C42B 150.2(16) . .
C22 C23 C39 C42B -31.7(17) . .
C24 C23 C39 C40 172.3(11) . .
C22 C23 C39 C40 -9.6(13) . .
C24 C23 C39 C41B 10.9(12) . .
C22 C23 C39 C41B -171.0(9) . .
C24 C23 C39 C41 64.4(11) . .
C22 C23 C39 C41 -117.6(11) . .
C24 C23 C39 C40B -100.1(8) . .
C22 C23 C39 C40B 77.9(9) . .
C26 C25 C43 C44 128.7(7) . .
C24 C25 C43 C44 -54.1(8) . .
C26 C25 C43 C46 3.6(8) . .
C24 C25 C43 C46 -179.2(6) . .
C26 C25 C43 C45 -112.0(7) . .
C24 C25 C43 C45 65.2(7) . .
C30 C29 C47 C49 134.6(6) . .
C28 C29 C47 C49 -46.6(7) . .
C30 C29 C47 C48 -107.0(6) . .
C28 C29 C47 C48 71.8(6) . .
C30 C29 C47 C50 11.1(8) . .
C28 C29 C47 C50 -170.1(5) . .
C30 C31 C51 C52 72.2(7) . .
C32 C31 C51 C52 -107.2(7) . .
C30 C31 C51 C53 -166.3(6) . .
C32 C31 C51 C53 14.2(9) . .
C30 C31 C51 C54 -47.4(8) . .
C32 C31 C51 C54 133.1(6) . .
C36 C35 C55 C57 67.3(10) . .
C34 C35 C55 C57 -111.6(9) . .
C36 C35 C55 C56 -162.0(7) . .
C34 C35 C55 C56 19.2(10) . .
C36 C35 C55 C58 -45.1(9) . .
C34 C35 C55 C58 136.1(8) . .
C36 C37 C59 C62 116.7(7) . .
C38 C37 C59 C62 -66.3(8) . .
C36 C37 C59 C61 -5.3(9) . .
C38 C37 C59 C61 171.7(6) . .
C36 C37 C59 C60 -124.7(7) . .
C38 C37 C59 C60 52.3(8) . .
C6 C5 C63 C64 116.4(6) . .
C4 C5 C63 C64 -59.3(7) . .
C6 C5 C63 N5 -62.8(7) . .
C4 C5 C63 N5 121.4(5) . .
N5 C63 C64 C65 -1.3(6) . .
C5 C63 C64 C65 179.3(5) . .
C63 C64 C65 C69 -178.8(6) . .
C63 C64 C65 C66 0.4(6) . .
C69 C65 C66 N5 -180.0(4) . .
C64 C65 C66 N5 0.6(6) . .
C69 C65 C66 C67 -2.4(7) . .
C64 C65 C66 C67 178.3(5) . .
N5 C66 C67 C68 178.7(5) . .
C65 C66 C67 C68 1.8(8) . .
C66 C67 C68 N6 0.3(8) . .
C66 C65 C69 N6 0.8(8) . .
C64 C65 C69 N6 -180.0(5) . .
C5 C4 N1 C1 176.7(5) . .
C3 C4 N1 C1 -1.0(6) . .
C5 C4 N1 Zn1 15.9(7) . .
C3 C4 N1 Zn1 -161.7(3) . .
C20 C1 N1 C4 -178.4(5) . .
C2 C1 N1 C4 0.2(6) . .
C20 C1 N1 Zn1 -17.2(7) . .
C2 C1 N1 Zn1 161.4(3) . .
N3 Zn1 N1 C4 -99.0(6) . .
N2 Zn1 N1 C4 -16.1(4) . .
N4 Zn1 N1 C4 -177.1(4) . .
N6 Zn1 N1 C4 78.8(4) 4_576 .
N3 Zn1 N1 C1 103.4(5) . .
N2 Zn1 N1 C1 -173.7(4) . .
N4 Zn1 N1 C1 25.2(4) . .
N6 Zn1 N1 C1 -78.9(4) 4_576 .
C5 C6 N2 C9 177.7(5) . .
C7 C6 N2 C9 0.7(6) . .
C5 C6 N2 Zn1 -4.5(7) . .
C7 C6 N2 Zn1 178.6(3) . .
C10 C9 N2 C6 -175.1(5) . .
C8 C9 N2 C6 -0.1(6) . .
C10 C9 N2 Zn1 7.0(7) . .
C8 C9 N2 Zn1 -178.0(3) . .
N3 Zn1 N2 C6 170.3(4) . .
N4 Zn1 N2 C6 88.5(6) . .
N1 Zn1 N2 C6 10.8(4) . .
N6 Zn1 N2 C6 -84.9(4) 4_576 .
N3 Zn1 N2 C9 -12.3(4) . .
N4 Zn1 N2 C9 -94.0(6) . .
N1 Zn1 N2 C9 -171.8(4) . .
N6 Zn1 N2 C9 92.6(4) 4_576 .
C15 C14 N3 C11 -176.5(4) . .
C13 C14 N3 C11 0.8(5) . .
C15 C14 N3 Zn1 1.7(7) . .
C13 C14 N3 Zn1 179.0(3) . .
C10 C11 N3 C14 172.3(5) . .
C12 C11 N3 C14 -1.7(5) . .
C10 C11 N3 Zn1 -6.0(7) . .
C12 C11 N3 Zn1 -180.0(3) . .
N2 Zn1 N3 C14 -166.2(4) . .
N4 Zn1 N3 C14 -5.4(4) . .
N1 Zn1 N3 C14 -83.4(6) . .
N6 Zn1 N3 C14 98.8(4) 4_576 .
N2 Zn1 N3 C11 11.7(4) . .
N4 Zn1 N3 C11 172.5(4) . .
N1 Zn1 N3 C11 94.5(6) . .
N6 Zn1 N3 C11 -83.2(4) 4_576 .
C15 C16 N4 C19 -177.7(4) . .
C17 C16 N4 C19 -0.1(5) . .
C15 C16 N4 Zn1 -7.8(7) . .
C17 C16 N4 Zn1 169.8(3) . .
C20 C19 N4 C16 -176.1(5) . .
C18 C19 N4 C16 1.0(5) . .
C20 C19 N4 Zn1 13.7(7) . .
C18 C19 N4 Zn1 -169.2(3) . .
N3 Zn1 N4 C16 8.2(4) . .
N2 Zn1 N4 C16 90.1(6) . .
N1 Zn1 N4 C16 168.0(4) . .
N6 Zn1 N4 C16 -96.7(4) 4_576 .
N3 Zn1 N4 C19 176.4(4) . .
N2 Zn1 N4 C19 -101.7(6) . .
N1 Zn1 N4 C19 -23.8(4) . .
N6 Zn1 N4 C19 71.5(4) 4_576 .
C67 C66 N5 C63 -178.7(5) . .
C65 C66 N5 C63 -1.4(5) . .
C67 C66 N5 C70 11.4(9) . .
C65 C66 N5 C70 -171.4(5) . .
C64 C63 N5 C66 1.7(6) . .
C5 C63 N5 C66 -178.9(5) . .
C64 C63 N5 C70 171.5(5) . .
C5 C63 N5 C70 -9.1(8) . .
C71 C70 N5 C66 90.3(7) . .
C71 C70 N5 C63 -77.7(7) . .
C67 C68 N6 C69 -1.8(8) . .
C67 C68 N6 Zn1 -172.5(4) . 4_575
C65 C69 N6 C68 1.2(7) . .
C65 C69 N6 Zn1 172.3(4) . 4_575
O1 C1S C2S C3S -35.2(7) . .
C1S C2S C3S C4S 22.8(8) . .
C2S C3S C4S O1 -1.8(8) . .
O2 C5S C6S C7S 27.2(8) . .
C5S C6S C7S C8S -34.2(9) . .
C6S C7S C8S O2 28.7(9) . .
O3 C9S C10S C11S 30.6(7) . .
C9S C10S C11S C12S -10.6(7) . .
C10S C11S C12S O3 -12.4(8) . .
O4 C13S C14S C15S 28.5(13) . .
C13S C14S C15S C16S -32.4(14) . .
C14S C15S C16S O4 26.9(15) . .
C3S C4S O1 C1S -20.7(8) . .
C2S C1S O1 C4S 35.1(7) . .
C7S C8S O2 C5S -11.9(10) . .
C6S C5S O2 C8S -9.7(9) . .
C10S C9S O3 C12S -40.1(8) . .
C11S C12S O3 C9S 32.4(8) . .
C14S C13S O4 C16S -12.5(13) . .
C15S C16S O4 C13S -11.8(14) . .
